data_2227001
loop_
_publ_author_name
'Al-Dajani, Mohammad T. M.'
'Mohamed, Nornisah'
'Wahab, Habibah A.'
'Yeap, Chin Sing'
'Fun, Hoong-Kun'

_publ_section_title
;
 2-Amino-6-(2,6-difluorobenzamido)pyridinium chloride
;
_journal_coeditor_code LH5090
_journal_issue 8
_journal_name_full 'Acta Crystallographica Section E'
_journal_page_first o2150
_journal_paper_doi 10.1107/S1600536810029624
_journal_volume 66
_journal_year 2010
_chemical_formula_iupac 'C12 H10 F2 N3 O +, Cl -'
_chemical_formula_moiety 'C12 H10 F2 N3 O +, Cl -'
_chemical_formula_sum 'C12 H10 Cl F2 N3 O'
_chemical_formula_weight 285.68
_chemical_name_systematic
;
2-Amino-6-(2,6-difluorobenzamido)pyridinium chloride
;
_space_group_IT_number 14
_symmetry_cell_setting monoclinic
_symmetry_space_group_name_Hall '-P 2ybc'
_symmetry_space_group_name_H-M 'P 1 21/c 1'
_atom_sites_solution_hydrogens geom
_atom_sites_solution_primary direct
_atom_sites_solution_secondary difmap
_audit_creation_method SHELXL-97
_cell_angle_alpha 90.00
_cell_angle_beta 99.7550(10)
_cell_angle_gamma 90.00
_cell_formula_units_Z 4
_cell_length_a 7.3196(2)
_cell_length_b 13.6314(3)
_cell_length_c 12.2892(3)
_cell_measurement_reflns_used 3017
_cell_measurement_temperature 100.00(10)
_cell_measurement_theta_max 30.00
_cell_measurement_theta_min 3.36
_cell_volume 1208.44(5)
_computing_cell_refinement 'SAINT (Bruker, 2009)'
_computing_data_collection 'APEX2 (Bruker, 2009)'
_computing_data_reduction 'SAINT (Bruker, 2009)'
_computing_molecular_graphics 'SHELXTL (Sheldrick, 2008)'
_computing_publication_material
;
SHELXTL (Sheldrick, 2008) and PLATON (Spek, 2009)
;
_computing_structure_refinement 'SHELXTL (Sheldrick, 2008)'
_computing_structure_solution 'SHELXTL (Sheldrick, 2008)'
_diffrn_ambient_temperature 100
_diffrn_measured_fraction_theta_full 0.999
_diffrn_measured_fraction_theta_max 0.999
_diffrn_measurement_device_type
;
Bruker SMART APEXII CCD area-detector diffractometer
;
_diffrn_measurement_method '\f and \w scans'
_diffrn_radiation_monochromator graphite
_diffrn_radiation_source 'fine-focus sealed tube'
_diffrn_radiation_type MoK\a
_diffrn_radiation_wavelength 0.71073
_diffrn_reflns_av_R_equivalents 0.0413
_diffrn_reflns_av_sigmaI/netI 0.0486
_diffrn_reflns_limit_h_max 10
_diffrn_reflns_limit_h_min -7
_diffrn_reflns_limit_k_max 19
_diffrn_reflns_limit_k_min -15
_diffrn_reflns_limit_l_max 17
_diffrn_reflns_limit_l_min -17
_diffrn_reflns_number 11996
_diffrn_reflns_theta_full 30.00
_diffrn_reflns_theta_max 30.00
_diffrn_reflns_theta_min 2.25
_diffrn_standards_number 0
_exptl_absorpt_coefficient_mu 0.336
_exptl_absorpt_correction_T_max 0.9723
_exptl_absorpt_correction_T_min 0.8950
_exptl_absorpt_correction_type multi-scan
_exptl_absorpt_process_details '(<i>SADABS</i>; Bruker, 2009)'
_exptl_crystal_colour Green
_exptl_crystal_density_diffrn 1.570
_exptl_crystal_density_method 'not measured'
_exptl_crystal_description needle
_exptl_crystal_F_000 584
_exptl_crystal_size_max 0.34
_exptl_crystal_size_mid 0.12
_exptl_crystal_size_min 0.08
_refine_diff_density_max 0.369
_refine_diff_density_min -0.352
_refine_ls_extinction_method none
_refine_ls_goodness_of_fit_ref 1.069
_refine_ls_hydrogen_treatment mixed
_refine_ls_matrix_type full
_refine_ls_number_parameters 188
_refine_ls_number_reflns 3524
_refine_ls_number_restraints 0
_refine_ls_restrained_S_all 1.069
_refine_ls_R_factor_all 0.0706
_refine_ls_R_factor_gt 0.0467
_refine_ls_shift/su_max 0.000
_refine_ls_shift/su_mean 0.000
_refine_ls_structure_factor_coef Fsqd
_refine_ls_weighting_details 'calc w=1/[\s^2^(Fo^2^)+(0.0421P)^2^+0.7252P] where P=(Fo^2^+2Fc^2^)/3'
_refine_ls_weighting_scheme calc
_refine_ls_wR_factor_gt 0.0954
_refine_ls_wR_factor_ref 0.1132
_reflns_number_gt 2628
_reflns_number_total 3524
_reflns_threshold_expression I>2\s(I)
_cod_data_source_file lh5090.cif
_cod_data_source_block I
_cod_original_sg_symbol_H-M 'P 21/c'
_cod_database_code 2227001
_cod_database_fobs_code 2227001

loop_
_symmetry_equiv_pos_as_xyz
'x, y, z'
'-x, y+1/2, -z+1/2'
'-x, -y, -z'
'x, -y-1/2, z-1/2'

loop_
_atom_site_type_symbol
_atom_site_label
_atom_site_fract_x
_atom_site_fract_y
_atom_site_fract_z
_atom_site_U_iso_or_equiv
_atom_site_adp_type
_atom_site_calc_flag
_atom_site_refinement_flags
_atom_site_occupancy
_atom_site_disorder_assembly
_atom_site_disorder_group
Cl Cl1 0.00538(7) 0.25071(3) 0.48845(3) 0.02010(13) Uani d . 1 . .
F F1 0.25530(18) 0.41301(9) 0.78112(10) 0.0280(3) Uani d . 1 . .
F F2 0.45736(17) 0.69690(9) 0.61851(10) 0.0250(3) Uani d . 1 . .
O O1 0.3723(2) 0.41722(10) 0.57487(11) 0.0235(3) Uani d . 1 . .
N N1 0.2196(2) 0.55280(13) 0.49862(13) 0.0179(3) Uani d . 1 . .
N N2 0.1692(2) 0.42610(12) 0.36587(13) 0.0174(3) Uani d . 1 . .
N N3 0.1129(3) 0.29372(13) 0.24827(14) 0.0212(4) Uani d . 1 . .
C C1 0.3195(3) 0.50617(15) 0.78901(16) 0.0209(4) Uani d . 1 . .
C C2 0.3485(3) 0.55016(18) 0.89145(16) 0.0267(5) Uani d . 1 . .
H H2A 0.3219 0.5170 0.9530 0.032 Uiso calc R 1 . .
C C3 0.4181(3) 0.64466(18) 0.90068(17) 0.0284(5) Uani d . 1 . .
H H3A 0.4396 0.6750 0.9695 0.034 Uiso calc R 1 . .
C C4 0.4564(3) 0.69494(16) 0.80912(17) 0.0245(4) Uani d . 1 . .
H H4A 0.5063 0.7578 0.8156 0.029 Uiso calc R 1 . .
C C5 0.4181(3) 0.64856(15) 0.70798(16) 0.0193(4) Uani d . 1 . .
C C6 0.3492(3) 0.55372(14) 0.69319(15) 0.0175(4) Uani d . 1 . .
C C7 0.3170(3) 0.50038(14) 0.58476(15) 0.0176(4) Uani d . 1 . .
C C8 0.1933(3) 0.52380(14) 0.38828(15) 0.0164(4) Uani d . 1 . .
C C9 0.1878(3) 0.58888(15) 0.30421(16) 0.0195(4) Uani d . 1 . .
H H9A 0.2019 0.6557 0.3187 0.023 Uiso calc R 1 . .
C C10 0.1605(3) 0.55403(15) 0.19510(16) 0.0208(4) Uani d . 1 . .
H H10A 0.1580 0.5981 0.1371 0.025 Uiso calc R 1 . .
C C11 0.1375(3) 0.45590(15) 0.17297(15) 0.0188(4) Uani d . 1 . .
H H11A 0.1215 0.4333 0.1006 0.023 Uiso calc R 1 . .
C C12 0.1384(3) 0.38928(14) 0.26127(14) 0.0164(4) Uani d . 1 . .
H H1N1 0.181(3) 0.6086(19) 0.512(2) 0.031(7) Uiso d . 1 . .
H H1N2 0.166(3) 0.3855(18) 0.420(2) 0.027(6) Uiso d . 1 . .
H H1N3 0.095(3) 0.2722(18) 0.183(2) 0.030(7) Uiso d . 1 . .
H H2N3 0.105(3) 0.2579(18) 0.303(2) 0.025(6) Uiso d . 1 . .

loop_
_atom_site_aniso_label
_atom_site_aniso_U_11
_atom_site_aniso_U_22
_atom_site_aniso_U_33
_atom_site_aniso_U_12
_atom_site_aniso_U_13
_atom_site_aniso_U_23
Cl1 0.0327(3) 0.0136(2) 0.01412(19) 0.00100(19) 0.00408(17) 0.00081(17)
F1 0.0345(7) 0.0215(7) 0.0282(6) -0.0066(5) 0.0053(5) 0.0033(5)
F2 0.0321(7) 0.0177(6) 0.0235(6) -0.0045(5) -0.0004(5) 0.0025(5)
O1 0.0313(8) 0.0155(7) 0.0210(7) 0.0069(6) -0.0038(6) -0.0023(6)
N1 0.0250(9) 0.0120(8) 0.0155(7) 0.0029(7) 0.0005(6) -0.0011(6)
N2 0.0245(9) 0.0145(8) 0.0130(7) -0.0002(7) 0.0027(6) 0.0010(6)
N3 0.0359(10) 0.0154(9) 0.0124(7) -0.0024(7) 0.0048(7) -0.0008(7)
C1 0.0200(10) 0.0200(11) 0.0222(9) 0.0002(8) 0.0020(8) 0.0003(8)
C2 0.0256(11) 0.0372(13) 0.0173(9) 0.0028(10) 0.0037(8) -0.0016(9)
C3 0.0273(12) 0.0364(13) 0.0205(9) 0.0056(10) 0.0009(8) -0.0120(9)
C4 0.0244(11) 0.0202(11) 0.0271(10) 0.0047(8) -0.0011(8) -0.0085(8)
C5 0.0214(10) 0.0160(10) 0.0193(9) 0.0018(8) 0.0006(7) -0.0013(7)
C6 0.0189(9) 0.0160(10) 0.0166(8) 0.0025(7) -0.0002(7) -0.0019(7)
C7 0.0181(9) 0.0167(10) 0.0170(8) -0.0012(8) 0.0003(7) -0.0007(7)
C8 0.0175(9) 0.0148(10) 0.0159(8) 0.0007(7) 0.0001(7) -0.0025(7)
C9 0.0244(10) 0.0127(10) 0.0208(9) -0.0005(8) 0.0019(8) 0.0008(7)
C10 0.0255(10) 0.0183(10) 0.0180(8) -0.0001(8) 0.0025(8) 0.0046(8)
C11 0.0233(10) 0.0199(10) 0.0130(8) -0.0012(8) 0.0024(7) -0.0005(7)
C12 0.0186(9) 0.0152(9) 0.0150(8) 0.0007(7) 0.0017(7) -0.0007(7)

loop_
_atom_type_symbol
_atom_type_description
_atom_type_scat_dispersion_real
_atom_type_scat_dispersion_imag
_atom_type_scat_source
C C 0.0033 0.0016 'International Tables Vol C Tables 4.2.6.8 and 6.1.1.4'
H H 0.0000 0.0000 'International Tables Vol C Tables 4.2.6.8 and 6.1.1.4'
N N 0.0061 0.0033 'International Tables Vol C Tables 4.2.6.8 and 6.1.1.4'
O O 0.0106 0.0060 'International Tables Vol C Tables 4.2.6.8 and 6.1.1.4'
F F 0.0171 0.0103 'International Tables Vol C Tables 4.2.6.8 and 6.1.1.4'
Cl Cl 0.1484 0.1585 'International Tables Vol C Tables 4.2.6.8 and 6.1.1.4'

loop_
_geom_angle_atom_site_label_1
_geom_angle_atom_site_label_2
_geom_angle_atom_site_label_3
_geom_angle_site_symmetry_1
_geom_angle_site_symmetry_3
_geom_angle
_geom_angle_publ_flag
C7 N1 C8 . . 124.78(17) ?
C7 N1 H1N1 . . 117.9(17) ?
C8 N1 H1N1 . . 117.0(17) ?
C12 N2 C8 . . 123.00(16) ?
C12 N2 H1N2 . . 117.7(16) ?
C8 N2 H1N2 . . 119.2(16) ?
C12 N3 H1N3 . . 117.0(17) ?
C12 N3 H2N3 . . 120.1(16) ?
H1N3 N3 H2N3 . . 123(2) ?
F1 C1 C2 . . 118.17(18) ?
F1 C1 C6 . . 118.59(17) ?
C2 C1 C6 . . 123.2(2) ?
C1 C2 C3 . . 118.5(2) ?
C1 C2 H2A . . 120.7 ?
C3 C2 H2A . . 120.7 ?
C2 C3 C4 . . 121.09(19) ?
C2 C3 H3A . . 119.5 ?
C4 C3 H3A . . 119.5 ?
C5 C4 C3 . . 117.8(2) ?
C5 C4 H4A . . 121.1 ?
C3 C4 H4A . . 121.1 ?
F2 C5 C4 . . 118.02(18) ?
F2 C5 C6 . . 117.99(16) ?
C4 C5 C6 . . 123.94(19) ?
C5 C6 C1 . . 115.33(17) ?
C5 C6 C7 . . 124.48(17) ?
C1 C6 C7 . . 120.10(18) ?
O1 C7 N1 . . 123.10(18) ?
O1 C7 C6 . . 122.36(17) ?
N1 C7 C6 . . 114.54(17) ?
C9 C8 N2 . . 119.86(17) ?
C9 C8 N1 . . 122.45(18) ?
N2 C8 N1 . . 117.68(16) ?
C8 C9 C10 . . 119.13(18) ?
C8 C9 H9A . . 120.4 ?
C10 C9 H9A . . 120.4 ?
C11 C10 C9 . . 120.84(18) ?
C11 C10 H10A . . 119.6 ?
C9 C10 H10A . . 119.6 ?
C10 C11 C12 . . 119.36(17) ?
C10 C11 H11A . . 120.3 ?
C12 C11 H11A . . 120.3 ?
N3 C12 N2 . . 118.32(17) ?
N3 C12 C11 . . 123.91(17) ?
N2 C12 C11 . . 117.77(17) ?

loop_
_geom_bond_atom_site_label_1
_geom_bond_atom_site_label_2
_geom_bond_site_symmetry_2
_geom_bond_distance
_geom_bond_publ_flag
F1 C1 . 1.352(2) ?
F2 C5 . 1.354(2) ?
O1 C7 . 1.217(2) ?
N1 C7 . 1.373(2) ?
N1 C8 . 1.394(2) ?
N1 H1N1 . 0.84(3) ?
N2 C12 . 1.363(2) ?
N2 C8 . 1.365(2) ?
N2 H1N2 . 0.87(2) ?
N3 C12 . 1.322(3) ?
N3 H1N3 . 0.84(3) ?
N3 H2N3 . 0.84(2) ?
C1 C2 . 1.378(3) ?
C1 C6 . 1.393(3) ?
C2 C3 . 1.383(3) ?
C2 H2A . 0.9300 ?
C3 C4 . 1.386(3) ?
C3 H3A . 0.9300 ?
C4 C5 . 1.380(3) ?
C4 H4A . 0.9300 ?
C5 C6 . 1.388(3) ?
C6 C7 . 1.501(3) ?
C8 C9 . 1.357(3) ?
C9 C10 . 1.405(3) ?
C9 H9A . 0.9300 ?
C10 C11 . 1.370(3) ?
C10 H10A . 0.9300 ?
C11 C12 . 1.414(3) ?
C11 H11A . 0.9300 ?

loop_
_geom_hbond_atom_site_label_D
_geom_hbond_atom_site_label_H
_geom_hbond_atom_site_label_A
_geom_hbond_site_symmetry_A
_geom_hbond_distance_DH
_geom_hbond_distance_HA
_geom_hbond_distance_DA
_geom_hbond_angle_DHA
_geom_hbond_publ_flag
N1 H1N1 Cl1 3_566 0.84(3) 2.35(2) 3.1622(18) 163(2) yes
N2 H1N2 Cl1 . 0.87(2) 2.41(2) 3.1678(17) 146(2) yes
N3 H1N3 Cl1 4_565 0.84(2) 2.39(2) 3.2140(17) 166(2) yes
N3 H2N3 Cl1 . 0.84(2) 2.51(2) 3.2346(18) 145(2) yes
C3 H3A F2 4_576 0.9300 2.5200 3.414(3) 162.00 yes
C10 H10A Cl1 2_555 0.9300 2.7400 3.581(2) 151.00 yes

loop_
_geom_torsion_atom_site_label_1
_geom_torsion_atom_site_label_2
_geom_torsion_atom_site_label_3
_geom_torsion_atom_site_label_4
_geom_torsion_site_symmetry_1
_geom_torsion_site_symmetry_2
_geom_torsion_site_symmetry_3
_geom_torsion_site_symmetry_4
_geom_torsion
_geom_torsion_publ_flag
F1 C1 C2 C3 . . . . 178.58(19) ?
C6 C1 C2 C3 . . . . -2.9(3) ?
C1 C2 C3 C4 . . . . 0.7(3) ?
C2 C3 C4 C5 . . . . 1.7(3) ?
C3 C4 C5 F2 . . . . -179.22(18) ?
C3 C4 C5 C6 . . . . -2.1(3) ?
F2 C5 C6 C1 . . . . 177.18(17) ?
C4 C5 C6 C1 . . . . 0.1(3) ?
F2 C5 C6 C7 . . . . 0.7(3) ?
C4 C5 C6 C7 . . . . -176.40(19) ?
F1 C1 C6 C5 . . . . -178.98(17) ?
C2 C1 C6 C5 . . . . 2.5(3) ?
F1 C1 C6 C7 . . . . -2.4(3) ?
C2 C1 C6 C7 . . . . 179.1(2) ?
C8 N1 C7 O1 . . . . -9.0(3) ?
C8 N1 C7 C6 . . . . 171.45(18) ?
C5 C6 C7 O1 . . . . 131.1(2) ?
C1 C6 C7 O1 . . . . -45.2(3) ?
C5 C6 C7 N1 . . . . -49.3(3) ?
C1 C6 C7 N1 . . . . 134.4(2) ?
C12 N2 C8 C9 . . . . -0.2(3) ?
C12 N2 C8 N1 . . . . 178.56(18) ?
C7 N1 C8 C9 . . . . -144.7(2) ?
C7 N1 C8 N2 . . . . 36.5(3) ?
N2 C8 C9 C10 . . . . -1.2(3) ?
N1 C8 C9 C10 . . . . -179.89(18) ?
C8 C9 C10 C11 . . . . 0.8(3) ?
C9 C10 C11 C12 . . . . 1.0(3) ?
C8 N2 C12 N3 . . . . -178.62(18) ?
C8 N2 C12 C11 . . . . 2.0(3) ?
C10 C11 C12 N3 . . . . 178.30(19) ?
C10 C11 C12 N2 . . . . -2.3(3) ?

loop_
_cod_related_entry_id
_cod_related_entry_database
_cod_related_entry_code
1 ChemSpider 30656165
